data_4338459
loop_
_publ_author_name
'Rosario-Amorin, Daniel'
'Ouizem, Sabrina'
'Dickie, Diane A.'
'Paine, Robert T.'
'Cramer, Roger E.'
'Hay, Benjamin P.'
'Podair, Julien'
'Delmau, L&#x00E6;titia H'

_publ_section_title
;
 Synthesis and lanthanide coordination chemistry of phosphine oxide
 decorated dibenzothiophene and dibenzothiophene sulfone platforms.
;
_journal_issue 11
_journal_name_full 'Inorganic chemistry'
_journal_page_first 5698
_journal_page_last 5711
_journal_paper_doi 10.1021/ic500471w
_journal_volume 53
_journal_year 2014
_chemical_formula_sum 'C40 H34 Cl4 O4 P2 S'
_chemical_formula_weight 814.47
_chemical_name_systematic
; 
 ? 
;
_space_group_IT_number 1
_symmetry_cell_setting triclinic
_symmetry_space_group_name_Hall 'P 1'
_symmetry_space_group_name_H-M 'P 1'
_atom_sites_solution_hydrogens geom
_atom_sites_solution_primary direct
_atom_sites_solution_secondary difmap
_audit_creation_method SHELXL-97
_cell_angle_alpha 91.404(3)
_cell_angle_beta 97.115(3)
_cell_angle_gamma 114.544(3)
_cell_formula_units_Z 1
_cell_length_a 8.9081(4)
_cell_length_b 10.2099(5)
_cell_length_c 11.4562(5)
_cell_measurement_reflns_used 5229
_cell_measurement_temperature 173(2)
_cell_measurement_theta_max 25.61
_cell_measurement_theta_min 2.20
_cell_volume 937.17(8)
_computing_cell_refinement 'Bruker SAINT'
_computing_data_collection 'Bruker APEX2'
_computing_data_reduction 'Bruker SAINT'
_computing_molecular_graphics 'Bruker SHELXTL'
_computing_publication_material 'Bruker SHELXTL'
_computing_structure_refinement 'SHELXL-97 (Sheldrick, 2008)'
_computing_structure_solution 'SHELXS-97 (Sheldrick, 2008)'
_diffrn_ambient_temperature 173(2)
_diffrn_measured_fraction_theta_full 0.998
_diffrn_measured_fraction_theta_max 0.998
_diffrn_measurement_device_type 'Bruker APEX-II CCD'
_diffrn_measurement_method '\f and \w scans'
_diffrn_radiation_monochromator graphite
_diffrn_radiation_source 'fine-focus sealed tube'
_diffrn_radiation_type MoK\a
_diffrn_radiation_wavelength 0.71073
_diffrn_reflns_av_R_equivalents 0.0392
_diffrn_reflns_av_sigmaI/netI 0.0544
_diffrn_reflns_limit_h_max 11
_diffrn_reflns_limit_h_min -11
_diffrn_reflns_limit_k_max 13
_diffrn_reflns_limit_k_min -13
_diffrn_reflns_limit_l_max 13
_diffrn_reflns_limit_l_min -15
_diffrn_reflns_number 21422
_diffrn_reflns_theta_full 28.28
_diffrn_reflns_theta_max 28.28
_diffrn_reflns_theta_min 2.20
_exptl_absorpt_coefficient_mu 0.499
_exptl_absorpt_correction_T_max 0.9138
_exptl_absorpt_correction_T_min 0.8783
_exptl_absorpt_correction_type numerical
_exptl_absorpt_process_details 'Bruker, SADABS'
_exptl_crystal_colour colourless
_exptl_crystal_density_diffrn 1.443
_exptl_crystal_density_method 'not measured'
_exptl_crystal_description rod
_exptl_crystal_F_000 420
_exptl_crystal_size_max 0.27
_exptl_crystal_size_mid 0.20
_exptl_crystal_size_min 0.18
_refine_diff_density_max 0.289
_refine_diff_density_min -0.317
_refine_diff_density_rms 0.054
_refine_ls_abs_structure_details 'Flack H D (1983), Acta Cryst. A39, 876-881'
_refine_ls_abs_structure_Flack 0.03(4)
_refine_ls_extinction_method none
_refine_ls_goodness_of_fit_ref 1.027
_refine_ls_hydrogen_treatment constr
_refine_ls_matrix_type full
_refine_ls_number_parameters 460
_refine_ls_number_reflns 8828
_refine_ls_number_restraints 3
_refine_ls_restrained_S_all 1.027
_refine_ls_R_factor_all 0.0505
_refine_ls_R_factor_gt 0.0395
_refine_ls_shift/su_max 0.001
_refine_ls_shift/su_mean 0.000
_refine_ls_structure_factor_coef Fsqd
_refine_ls_weighting_details 'calc w=1/[\s^2^(Fo^2^)+(0.0296P)^2^+0.2059P] where P=(Fo^2^+2Fc^2^)/3'
_refine_ls_weighting_scheme calc
_refine_ls_wR_factor_gt 0.0759
_refine_ls_wR_factor_ref 0.0822
_reflns_number_gt 7604
_reflns_number_total 8828
_reflns_threshold_expression >2sigma(I)
_cod_data_source_file ic500471w_si_001.cif
_cod_data_source_block rprd226_0m_Ligand_9.2CH2Cl2
_cod_depositor_comments
;
The following automatic conversions were performed:

'_symmetry_cell_setting' value 'Triclinic' changed to 'triclinic'
according to
/usr/data/users/saulius/crontab/automatic-downloads/rss-feeds/ACS/lib/dictionaries/cif_core.dic
dictionary named 'cif_core.dic' version 2.4.2 from 2011-04-26.

Automatic conversion script
Id: cif_fix_values 2281 2013-09-26 08:29:07Z andrius 

 Adding full bibliography for 4338458--4338465.cif.
;
_cod_original_cell_volume 937.17(7)
_cod_original_sg_symbol_H-M P1
_cod_database_code 4338459

loop_
_symmetry_equiv_pos_as_xyz
'x, y, z'

loop_
_atom_site_label
_atom_site_type_symbol
_atom_site_fract_x
_atom_site_fract_y
_atom_site_fract_z
_atom_site_U_iso_or_equiv
_atom_site_adp_type
_atom_site_occupancy
_atom_site_symmetry_multiplicity
_atom_site_calc_flag
_atom_site_refinement_flags
S1 S 0.47396(7) 0.23310(6) 0.20706(5) 0.01903(13) Uani 1 1 d .
P1 P 0.64243(7) 0.53641(7) -0.09951(5) 0.01717(13) Uani 1 1 d .
P2 P 0.24353(7) -0.18452(7) 0.41957(5) 0.01987(14) Uani 1 1 d .
O1 O 0.7293(2) 0.69759(19) -0.08854(15) 0.0234(4) Uani 1 1 d .
O2 O 0.1270(2) -0.2185(2) 0.50791(15) 0.0275(4) Uani 1 1 d .
O3 O 0.5919(2) 0.1699(2) 0.21302(16) 0.0282(4) Uani 1 1 d .
O4 O 0.3413(2) 0.1821(2) 0.10881(15) 0.0308(5) Uani 1 1 d .
C1 C 0.6800(3) 0.5107(3) 0.1450(2) 0.0174(5) Uani 1 1 d .
C2 C 0.7643(3) 0.6580(3) 0.1822(2) 0.0218(5) Uani 1 1 d .
H2A H 0.8347 0.7219 0.1330 0.026 Uiso 1 1 calc R
C3 C 0.7474(3) 0.7129(3) 0.2890(2) 0.0248(6) Uani 1 1 d .
H3A H 0.8081 0.8131 0.3124 0.030 Uiso 1 1 calc R
C4 C 0.6429(3) 0.6235(3) 0.3629(2) 0.0236(6) Uani 1 1 d .
H4A H 0.6297 0.6623 0.4352 0.028 Uiso 1 1 calc R
C5 C 0.5593(3) 0.4784(3) 0.3292(2) 0.0189(5) Uani 1 1 d .
C6 C 0.4424(3) 0.3646(3) 0.3933(2) 0.0196(5) Uani 1 1 d .
C7 C 0.3790(3) 0.3820(3) 0.4949(2) 0.0269(6) Uani 1 1 d .
H7A H 0.4095 0.4754 0.5322 0.032 Uiso 1 1 calc R
C8 C 0.2701(3) 0.2592(3) 0.5402(2) 0.0279(6) Uani 1 1 d .
H8A H 0.2254 0.2697 0.6091 0.033 Uiso 1 1 calc R
C9 C 0.2247(3) 0.1222(3) 0.4880(2) 0.0233(5) Uani 1 1 d .
H9A H 0.1515 0.0408 0.5226 0.028 Uiso 1 1 calc R
C10 C 0.2845(3) 0.1009(3) 0.3853(2) 0.0195(5) Uani 1 1 d .
C11 C 0.3914(3) 0.2251(3) 0.3405(2) 0.0190(5) Uani 1 1 d .
C12 C 0.5805(3) 0.4240(3) 0.2221(2) 0.0176(5) Uani 1 1 d .
C13 C 0.7026(3) 0.4535(3) 0.0279(2) 0.0186(5) Uani 1 1 d .
H13A H 0.6347 0.3477 0.0169 0.022 Uiso 1 1 calc R
H13B H 0.8210 0.4713 0.0306 0.022 Uiso 1 1 calc R
C14 C 0.4194(3) 0.4752(3) -0.1229(2) 0.0202(5) Uani 1 1 d .
C15 C 0.3085(3) 0.3325(3) -0.1154(2) 0.0238(6) Uani 1 1 d .
H15A H 0.3494 0.2634 -0.0916 0.029 Uiso 1 1 calc R
C16 C 0.1370(3) 0.2912(3) -0.1430(2) 0.0292(6) Uani 1 1 d .
H16A H 0.0612 0.1939 -0.1376 0.035 Uiso 1 1 calc R
C17 C 0.0777(4) 0.3905(4) -0.1779(3) 0.0368(7) Uani 1 1 d .
H17A H -0.0391 0.3616 -0.1968 0.044 Uiso 1 1 calc R
C18 C 0.1867(4) 0.5324(4) -0.1858(3) 0.0370(7) Uani 1 1 d .
H18A H 0.1448 0.6006 -0.2103 0.044 Uiso 1 1 calc R
C19 C 0.3586(4) 0.5757(3) -0.1577(2) 0.0297(6) Uani 1 1 d .
H19A H 0.4336 0.6735 -0.1624 0.036 Uiso 1 1 calc R
C20 C 0.6898(3) 0.4575(3) -0.2252(2) 0.0173(5) Uani 1 1 d .
C21 C 0.7960(3) 0.5524(3) -0.2957(2) 0.0213(5) Uani 1 1 d .
H21A H 0.8429 0.6537 -0.2756 0.026 Uiso 1 1 calc R
C22 C 0.8328(3) 0.4983(3) -0.3950(2) 0.0266(6) Uani 1 1 d .
H22A H 0.9045 0.5627 -0.4433 0.032 Uiso 1 1 calc R
C23 C 0.7662(3) 0.3520(3) -0.4238(2) 0.0275(6) Uani 1 1 d .
H23A H 0.7933 0.3158 -0.4915 0.033 Uiso 1 1 calc R
C24 C 0.6594(3) 0.2562(3) -0.3549(2) 0.0255(6) Uani 1 1 d .
H24A H 0.6131 0.1550 -0.3755 0.031 Uiso 1 1 calc R
C25 C 0.6212(3) 0.3100(3) -0.2555(2) 0.0210(5) Uani 1 1 d .
H25A H 0.5478 0.2454 -0.2083 0.025 Uiso 1 1 calc R
C26 C 0.2330(3) -0.0471(3) 0.3244(2) 0.0195(5) Uani 1 1 d .
H26A H 0.3050 -0.0382 0.2630 0.023 Uiso 1 1 calc R
H26B H 0.1170 -0.0811 0.2838 0.023 Uiso 1 1 calc R
C27 C 0.4587(3) -0.1258(3) 0.4859(2) 0.0203(5) Uani 1 1 d .
C28 C 0.4888(3) -0.1748(3) 0.5950(2) 0.0277(6) Uani 1 1 d .
H28A H 0.3976 -0.2324 0.6333 0.033 Uiso 1 1 calc R
C29 C 0.6495(4) -0.1403(3) 0.6479(2) 0.0333(7) Uani 1 1 d .
H29A H 0.6685 -0.1751 0.7219 0.040 Uiso 1 1 calc R
C30 C 0.7835(4) -0.0552(3) 0.5936(3) 0.0341(7) Uani 1 1 d .
H30A H 0.8941 -0.0326 0.6298 0.041 Uiso 1 1 calc R
C31 C 0.7558(3) -0.0027(3) 0.4857(2) 0.0271(6) Uani 1 1 d .
H31A H 0.8476 0.0573 0.4490 0.033 Uiso 1 1 calc R
C32 C 0.5951(3) -0.0380(3) 0.4323(2) 0.0228(5) Uani 1 1 d .
H32A H 0.5766 -0.0025 0.3586 0.027 Uiso 1 1 calc R
C33 C 0.2006(3) -0.3379(3) 0.3178(2) 0.0213(5) Uani 1 1 d .
C34 C 0.3029(3) -0.3329(3) 0.2342(2) 0.0248(6) Uani 1 1 d .
H34A H 0.3995 -0.2467 0.2296 0.030 Uiso 1 1 calc R
C35 C 0.2643(4) -0.4532(3) 0.1575(2) 0.0296(6) Uani 1 1 d .
H35A H 0.3347 -0.4491 0.1006 0.036 Uiso 1 1 calc R
C36 C 0.1251(4) -0.5781(3) 0.1633(2) 0.0315(6) Uani 1 1 d .
H36A H 0.0995 -0.6601 0.1105 0.038 Uiso 1 1 calc R
C37 C 0.0214(4) -0.5847(3) 0.2463(3) 0.0346(7) Uani 1 1 d .
H37A H -0.0749 -0.6713 0.2507 0.042 Uiso 1 1 calc R
C38 C 0.0591(3) -0.4647(3) 0.3225(2) 0.0308(6) Uani 1 1 d .
H38A H -0.0124 -0.4688 0.3787 0.037 Uiso 1 1 calc R
C39 C 0.6948(4) -0.0381(3) 1.0507(3) 0.0379(7) Uani 1 1 d .
H39A H 0.6149 -0.0364 1.1029 0.045 Uiso 1 1 calc R
H39B H 0.6630 -0.1400 1.0230 0.045 Uiso 1 1 calc R
C40 C 1.1098(4) -0.0841(3) 0.9200(2) 0.0338(7) Uani 1 1 d .
H40A H 1.1568 0.0144 0.9604 0.041 Uiso 1 1 calc R
H40B H 0.9867 -0.1210 0.9075 0.041 Uiso 1 1 calc R
Cl1 Cl 0.68442(15) 0.06094(12) 0.92865(8) 0.0664(3) Uani 1 1 d .
Cl2 Cl 0.89751(12) 0.03524(9) 1.13067(9) 0.0540(2) Uani 1 1 d .
Cl3 Cl 1.16879(11) -0.19729(10) 1.01004(7) 0.0493(2) Uani 1 1 d .
Cl4 Cl 1.18098(11) -0.07605(10) 0.78106(7) 0.0496(2) Uani 1 1 d .

loop_
_atom_site_aniso_label
_atom_site_aniso_U_11
_atom_site_aniso_U_22
_atom_site_aniso_U_33
_atom_site_aniso_U_23
_atom_site_aniso_U_13
_atom_site_aniso_U_12
S1 0.0255(3) 0.0153(3) 0.0149(3) 0.0019(2) 0.0056(2) 0.0066(2)
P1 0.0199(3) 0.0163(3) 0.0153(3) 0.0026(2) 0.0032(2) 0.0073(3)
P2 0.0222(3) 0.0175(3) 0.0179(3) 0.0037(2) 0.0053(2) 0.0056(3)
O1 0.0299(10) 0.0196(10) 0.0211(9) 0.0029(7) 0.0042(7) 0.0108(8)
O2 0.0317(10) 0.0252(11) 0.0248(10) 0.0064(8) 0.0139(8) 0.0084(8)
O3 0.0402(11) 0.0245(11) 0.0305(10) 0.0090(8) 0.0194(8) 0.0199(9)
O4 0.0360(11) 0.0246(11) 0.0180(9) 0.0008(8) -0.0015(8) 0.0009(9)
C1 0.0189(12) 0.0189(13) 0.0136(11) 0.0010(9) -0.0017(9) 0.0085(10)
C2 0.0266(13) 0.0182(13) 0.0194(12) 0.0033(10) 0.0033(10) 0.0082(11)
C3 0.0303(14) 0.0175(14) 0.0224(13) -0.0014(10) 0.0011(11) 0.0069(11)
C4 0.0273(14) 0.0253(15) 0.0161(13) -0.0024(10) 0.0015(10) 0.0097(12)
C5 0.0226(12) 0.0192(13) 0.0158(12) 0.0007(10) -0.0004(9) 0.0105(10)
C6 0.0208(12) 0.0192(14) 0.0171(12) 0.0004(10) 0.0004(9) 0.0073(10)
C7 0.0343(15) 0.0276(15) 0.0197(13) -0.0010(11) 0.0037(11) 0.0144(12)
C8 0.0307(14) 0.0348(17) 0.0220(14) 0.0036(11) 0.0128(11) 0.0151(13)
C9 0.0243(13) 0.0258(14) 0.0208(13) 0.0069(10) 0.0080(10) 0.0099(11)
C10 0.0189(12) 0.0238(14) 0.0179(12) 0.0045(10) 0.0032(9) 0.0108(10)
C11 0.0201(12) 0.0249(14) 0.0135(11) 0.0043(9) 0.0026(9) 0.0107(10)
C12 0.0185(11) 0.0159(13) 0.0157(11) -0.0003(9) -0.0007(9) 0.0055(10)
C13 0.0211(12) 0.0190(13) 0.0169(12) 0.0019(10) 0.0022(9) 0.0099(10)
C14 0.0213(12) 0.0259(14) 0.0168(12) 0.0038(10) 0.0061(9) 0.0122(11)
C15 0.0228(12) 0.0300(16) 0.0216(13) 0.0075(11) 0.0053(10) 0.0132(11)
C16 0.0251(14) 0.0323(17) 0.0276(15) 0.0047(12) 0.0045(11) 0.0094(12)
C17 0.0267(15) 0.052(2) 0.0329(16) 0.0052(14) 0.0013(12) 0.0180(15)
C18 0.0342(16) 0.045(2) 0.0417(18) 0.0081(14) 0.0014(13) 0.0279(15)
C19 0.0325(15) 0.0300(16) 0.0288(15) 0.0051(12) 0.0031(12) 0.0156(13)
C20 0.0175(11) 0.0210(13) 0.0155(12) 0.0032(10) 0.0026(9) 0.0099(10)
C21 0.0221(12) 0.0197(14) 0.0198(13) 0.0017(10) 0.0026(9) 0.0067(10)
C22 0.0226(13) 0.0343(17) 0.0218(13) 0.0088(12) 0.0070(10) 0.0096(12)
C23 0.0345(15) 0.0347(17) 0.0175(13) 0.0014(11) 0.0074(11) 0.0176(13)
C24 0.0264(13) 0.0260(15) 0.0244(14) -0.0028(11) 0.0006(10) 0.0125(12)
C25 0.0188(12) 0.0224(14) 0.0229(13) 0.0050(10) 0.0053(10) 0.0089(10)
C26 0.0191(12) 0.0201(13) 0.0181(12) 0.0052(10) 0.0028(9) 0.0069(10)
C27 0.0272(13) 0.0166(13) 0.0172(12) 0.0017(10) 0.0021(10) 0.0097(11)
C28 0.0370(15) 0.0274(15) 0.0213(14) 0.0068(11) 0.0067(11) 0.0151(13)
C29 0.0467(18) 0.0421(19) 0.0183(14) 0.0056(12) -0.0011(12) 0.0271(15)
C30 0.0307(15) 0.0412(19) 0.0316(16) -0.0057(13) -0.0047(12) 0.0193(14)
C31 0.0290(14) 0.0233(15) 0.0283(15) -0.0012(11) 0.0041(11) 0.0104(12)
C32 0.0275(13) 0.0196(14) 0.0191(13) -0.0003(10) 0.0020(10) 0.0082(11)
C33 0.0226(12) 0.0204(14) 0.0190(12) 0.0036(10) 0.0008(10) 0.0076(10)
C34 0.0223(13) 0.0259(15) 0.0248(14) 0.0040(11) 0.0056(10) 0.0081(11)
C35 0.0371(15) 0.0334(17) 0.0229(14) 0.0009(12) 0.0058(11) 0.0190(13)
C36 0.0396(16) 0.0244(16) 0.0278(15) -0.0066(12) -0.0002(12) 0.0127(13)
C37 0.0333(16) 0.0218(16) 0.0416(18) -0.0015(13) 0.0058(13) 0.0048(13)
C38 0.0332(15) 0.0254(16) 0.0313(15) 0.0017(12) 0.0108(12) 0.0081(12)
C39 0.0473(18) 0.0277(17) 0.0420(18) 0.0019(13) 0.0116(14) 0.0176(14)
C40 0.0398(16) 0.0298(17) 0.0292(15) -0.0003(12) 0.0011(12) 0.0133(13)
Cl1 0.0949(8) 0.0759(8) 0.0453(5) 0.0185(5) 0.0106(5) 0.0519(7)
Cl2 0.0592(5) 0.0285(5) 0.0643(6) 0.0045(4) -0.0064(4) 0.0129(4)
Cl3 0.0691(6) 0.0481(5) 0.0355(4) 0.0087(4) 0.0029(4) 0.0305(5)
Cl4 0.0567(5) 0.0596(6) 0.0366(4) 0.0150(4) 0.0139(4) 0.0260(5)

loop_
_atom_type_symbol
_atom_type_description
_atom_type_scat_dispersion_real
_atom_type_scat_dispersion_imag
_atom_type_scat_source
C C 0.0033 0.0016 'International Tables Vol C Tables 4.2.6.8 and 6.1.1.4'
H H 0.0000 0.0000 'International Tables Vol C Tables 4.2.6.8 and 6.1.1.4'
O O 0.0106 0.0060 'International Tables Vol C Tables 4.2.6.8 and 6.1.1.4'
P P 0.1023 0.0942 'International Tables Vol C Tables 4.2.6.8 and 6.1.1.4'
S S 0.1246 0.1234 'International Tables Vol C Tables 4.2.6.8 and 6.1.1.4'
Cl Cl 0.1484 0.1585 'International Tables Vol C Tables 4.2.6.8 and 6.1.1.4'

loop_
_geom_angle_atom_site_label_1
_geom_angle_atom_site_label_2
_geom_angle_atom_site_label_3
_geom_angle
O4 S1 O3 116.80(12)
O4 S1 C11 110.03(11)
O3 S1 C11 111.83(11)
O4 S1 C12 112.00(11)
O3 S1 C12 110.12(11)
C11 S1 C12 93.74(12)
O1 P1 C14 111.20(11)
O1 P1 C20 112.10(11)
C14 P1 C20 105.53(11)
O1 P1 C13 113.48(11)
C14 P1 C13 109.29(11)
C20 P1 C13 104.76(11)
O2 P2 C33 112.93(11)
O2 P2 C27 112.93(11)
C33 P2 C27 105.20(11)
O2 P2 C26 113.37(11)
C33 P2 C26 103.98(12)
C27 P2 C26 107.70(12)
C12 C1 C2 115.9(2)
C12 C1 C13 123.8(2)
C2 C1 C13 120.3(2)
C3 C2 C1 121.5(2)
C2 C3 C4 121.1(2)
C5 C4 C3 118.7(2)
C4 C5 C12 119.5(2)
C4 C5 C6 127.8(2)
C12 C5 C6 112.7(2)
C7 C6 C11 118.7(2)
C7 C6 C5 128.0(2)
C11 C6 C5 113.4(2)
C8 C7 C6 118.3(3)
C9 C8 C7 122.0(2)
C8 C9 C10 121.2(2)
C11 C10 C9 115.9(2)
C11 C10 C26 121.7(2)
C9 C10 C26 122.4(2)
C10 C11 C6 123.9(2)
C10 C11 S1 126.1(2)
C6 C11 S1 109.91(19)
C1 C12 C5 123.2(2)
C1 C12 S1 126.75(18)
C5 C12 S1 109.96(18)
C1 C13 P1 113.40(17)
C19 C14 C15 119.7(2)
C19 C14 P1 116.9(2)
C15 C14 P1 123.20(19)
C14 C15 C16 119.8(3)
C17 C16 C15 120.2(3)
C16 C17 C18 120.4(3)
C17 C18 C19 120.1(3)
C14 C19 C18 119.7(3)
C25 C20 C21 119.7(2)
C25 C20 P1 122.96(18)
C21 C20 P1 117.28(19)
C22 C21 C20 119.8(2)
C23 C22 C21 120.3(2)
C22 C23 C24 120.6(2)
C25 C24 C23 119.3(3)
C20 C25 C24 120.3(2)
C10 C26 P2 115.76(17)
C28 C27 C32 118.7(2)
C28 C27 P2 117.5(2)
C32 C27 P2 123.76(19)
C29 C28 C27 120.6(3)
C28 C29 C30 120.2(3)
C29 C30 C31 119.9(3)
C32 C31 C30 119.9(3)
C31 C32 C27 120.6(2)
C34 C33 C38 119.0(2)
C34 C33 P2 122.3(2)
C38 C33 P2 118.71(19)
C35 C34 C33 120.2(3)
C36 C35 C34 120.4(3)
C35 C36 C37 120.1(3)
C38 C37 C36 119.6(3)
C37 C38 C33 120.7(3)
Cl2 C39 Cl1 110.69(17)
Cl3 C40 Cl4 111.39(17)

loop_
_geom_bond_atom_site_label_1
_geom_bond_atom_site_label_2
_geom_bond_distance
S1 O4 1.4372(18)
S1 O3 1.4394(19)
S1 C11 1.767(2)
S1 C12 1.771(3)
P1 O1 1.4936(19)
P1 C14 1.799(2)
P1 C20 1.810(2)
P1 C13 1.838(2)
P2 O2 1.4837(17)
P2 C33 1.806(3)
P2 C27 1.809(3)
P2 C26 1.823(3)
C1 C12 1.389(3)
C1 C2 1.399(3)
C1 C13 1.519(3)
C2 C3 1.384(3)
C3 C4 1.394(4)
C4 C5 1.372(4)
C5 C12 1.401(3)
C5 C6 1.483(3)
C6 C7 1.393(3)
C6 C11 1.397(3)
C7 C8 1.389(4)
C8 C9 1.381(4)
C9 C10 1.398(3)
C10 C11 1.388(3)
C10 C26 1.508(3)
C14 C19 1.391(4)
C14 C15 1.392(4)
C15 C16 1.396(4)
C16 C17 1.372(4)
C17 C18 1.382(5)
C18 C19 1.397(4)
C20 C25 1.385(4)
C20 C21 1.397(3)
C21 C22 1.385(3)
C22 C23 1.372(4)
C23 C24 1.392(4)
C24 C25 1.391(3)
C27 C28 1.394(3)
C27 C32 1.401(3)
C28 C29 1.378(4)
C29 C30 1.384(4)
C30 C31 1.394(4)
C31 C32 1.377(4)
C33 C34 1.389(3)
C33 C38 1.390(4)
C34 C35 1.386(4)
C35 C36 1.371(4)
C36 C37 1.390(4)
C37 C38 1.382(4)
C39 Cl2 1.759(3)
C39 Cl1 1.761(3)
C40 Cl3 1.762(3)
C40 Cl4 1.776(3)

loop_
_geom_torsion_atom_site_label_1
_geom_torsion_atom_site_label_2
_geom_torsion_atom_site_label_3
_geom_torsion_atom_site_label_4
_geom_torsion
C12 C1 C2 C3 -0.5(4)
C13 C1 C2 C3 -179.3(2)
C1 C2 C3 C4 -1.2(4)
C2 C3 C4 C5 1.6(4)
C3 C4 C5 C12 -0.2(4)
C3 C4 C5 C6 -179.8(2)
C4 C5 C6 C7 7.2(4)
C12 C5 C6 C7 -172.4(2)
C4 C5 C6 C11 -173.9(3)
C12 C5 C6 C11 6.4(3)
C11 C6 C7 C8 1.2(4)
C5 C6 C7 C8 179.9(3)
C6 C7 C8 C9 0.4(4)
C7 C8 C9 C10 -1.2(4)
C8 C9 C10 C11 0.3(4)
C8 C9 C10 C26 -178.1(2)
C9 C10 C11 C6 1.4(4)
C26 C10 C11 C6 179.8(2)
C9 C10 C11 S1 -175.07(19)
C26 C10 C11 S1 3.3(3)
C7 C6 C11 C10 -2.1(4)
C5 C6 C11 C10 178.9(2)
C7 C6 C11 S1 174.82(19)
C5 C6 C11 S1 -4.1(3)
O4 S1 C11 C10 62.6(2)
O3 S1 C11 C10 -68.9(2)
C12 S1 C11 C10 177.7(2)
O4 S1 C11 C6 -114.24(19)
O3 S1 C11 C6 114.23(19)
C12 S1 C11 C6 0.81(19)
C2 C1 C12 C5 2.0(3)
C13 C1 C12 C5 -179.3(2)
C2 C1 C12 S1 -173.84(19)
C13 C1 C12 S1 4.9(3)
C4 C5 C12 C1 -1.7(4)
C6 C5 C12 C1 178.0(2)
C4 C5 C12 S1 174.8(2)
C6 C5 C12 S1 -5.6(3)
O4 S1 C12 C1 -67.5(2)
O3 S1 C12 C1 64.2(2)
C11 S1 C12 C1 179.1(2)
O4 S1 C12 C5 116.19(18)
O3 S1 C12 C5 -112.06(17)
C11 S1 C12 C5 2.82(18)
C12 C1 C13 P1 122.2(2)
C2 C1 C13 P1 -59.2(3)
O1 P1 C13 C1 54.8(2)
C14 P1 C13 C1 -70.0(2)
C20 P1 C13 C1 177.36(17)
O1 P1 C14 C19 16.1(2)
C20 P1 C14 C19 -105.7(2)
C13 P1 C14 C19 142.13(19)
O1 P1 C14 C15 -168.30(19)
C20 P1 C14 C15 69.9(2)
C13 P1 C14 C15 -42.2(2)
C19 C14 C15 C16 0.1(4)
P1 C14 C15 C16 -175.44(19)
C14 C15 C16 C17 0.3(4)
C15 C16 C17 C18 -0.2(4)
C16 C17 C18 C19 -0.2(4)
C15 C14 C19 C18 -0.5(4)
P1 C14 C19 C18 175.3(2)
C17 C18 C19 C14 0.6(4)
O1 P1 C20 C25 -178.48(19)
C14 P1 C20 C25 -57.3(2)
C13 P1 C20 C25 58.0(2)
O1 P1 C20 C21 -0.8(2)
C14 P1 C20 C21 120.4(2)
C13 P1 C20 C21 -124.3(2)
C25 C20 C21 C22 -0.4(4)
P1 C20 C21 C22 -178.1(2)
C20 C21 C22 C23 -0.4(4)
C21 C22 C23 C24 0.8(4)
C22 C23 C24 C25 -0.4(4)
C21 C20 C25 C24 0.8(4)
P1 C20 C25 C24 178.44(19)
C23 C24 C25 C20 -0.5(4)
C11 C10 C26 P2 133.6(2)
C9 C10 C26 P2 -48.0(3)
O2 P2 C26 C10 64.0(2)
C33 P2 C26 C10 -172.94(17)
C27 P2 C26 C10 -61.6(2)
O2 P2 C27 C28 27.1(2)
C33 P2 C27 C28 -96.5(2)
C26 P2 C27 C28 153.0(2)
O2 P2 C27 C32 -154.8(2)
C33 P2 C27 C32 81.6(2)
C26 P2 C27 C32 -28.9(2)
C32 C27 C28 C29 -1.5(4)
P2 C27 C28 C29 176.7(2)
C27 C28 C29 C30 0.6(4)
C28 C29 C30 C31 0.8(4)
C29 C30 C31 C32 -1.2(4)
C30 C31 C32 C27 0.3(4)
C28 C27 C32 C31 1.0(4)
P2 C27 C32 C31 -177.1(2)
O2 P2 C33 C34 -174.7(2)
C27 P2 C33 C34 -51.1(2)
C26 P2 C33 C34 62.0(2)
O2 P2 C33 C38 6.2(3)
C27 P2 C33 C38 129.7(2)
C26 P2 C33 C38 -117.2(2)
C38 C33 C34 C35 -0.5(4)
P2 C33 C34 C35 -179.6(2)
C33 C34 C35 C36 0.1(4)
C34 C35 C36 C37 0.1(4)
C35 C36 C37 C38 0.3(5)
C36 C37 C38 C33 -0.7(5)
C34 C33 C38 C37 0.8(4)
P2 C33 C38 C37 180.0(2)
